data_7059837
loop_
_publ_author_name
'Madni, Murtaza'
'Ahmed, Muhammad Naeem'
'Hafeez, Muhammad'
'Ashfaq, Muhammad'
'Tahir, Muhammad Nawaz'
'Gil, Diego M.'
'Galm\'es, Bartomeu'
'Hameed, Shahid'
'Frontera, Antonio'

_publ_section_title
;
 Recurrent \p--\p stacking motifs in three new
 4,5-dihydropyrazolyl--thiazole--coumarin hybrids: X-ray characterization,
 Hirshfeld surface analysis and DFT calculations
;
_journal_issue 34
_journal_name_full 'New Journal of Chemistry'
_journal_page_first 14592
_journal_page_last 14603
_journal_paper_doi 10.1039/D0NJ02931A
_journal_volume 44
_journal_year 2020
_chemical_formula_iupac 'C28 H20 Cl N3 O2 S'
_chemical_formula_moiety 'C28 H20 Cl N3 O2 S'
_chemical_formula_sum 'C28 H20 Cl N3 O2 S'
_chemical_formula_weight 497.98
_chemical_name_systematic
;
3-[2-(3-(4-Chlorophenyl)-5-(4-methylphenyl)-4,5-dihydro-1H-pyrazol-1-yl)-1,3
-thiazol-4-yl]-2H-1-benzopyran-2-one
;
_space_group_crystal_system triclinic
_space_group_IT_number 2
_space_group_name_Hall '-P 1'
_space_group_name_H-M_alt 'P -1'
_atom_sites_solution_hydrogens geom
_atom_sites_solution_primary direct
_atom_sites_solution_secondary difmap
_audit_creation_method SHELXL-2018/3
_audit_update_record
;
2020-05-19 deposited with the CCDC.	2020-07-29 downloaded from the CCDC.
;
_cell_angle_alpha 97.749(5)
_cell_angle_beta 100.075(4)
_cell_angle_gamma 101.222(5)
_cell_formula_units_Z 2
_cell_length_a 10.2870(10)
_cell_length_b 10.938(2)
_cell_length_c 11.3049(10)
_cell_measurement_reflns_used 2614
_cell_measurement_temperature 296(2)
_cell_measurement_theta_max 27.000
_cell_measurement_theta_min 1.858
_cell_volume 1209.5(3)
_computing_cell_refinement 'SAINT (Bruker, 2007)'
_computing_data_collection 'APEX2 (Bruker, 2007)'
_computing_data_reduction 'SAINT (Bruker, 2007)'
_computing_molecular_graphics 'ORTEP-3 for Windows (Farrugia, 1997) and PLATON (Spek, 2009)'
_computing_publication_material
;
WinGX (Farrugia, 1999) and PLATON (Spek, 2009)
;
_computing_structure_refinement 'SHELXL-2018/3  (Sheldrick, 2015)'
_computing_structure_solution 'SHELXS97 (Sheldrick, 2008)'
_diffrn_ambient_temperature 296(2)
_diffrn_detector_area_resol_mean 7.83
_diffrn_measured_fraction_theta_full 0.984
_diffrn_measured_fraction_theta_max 0.984
_diffrn_measurement_device_type 'Bruker Kappa APEXII CCD'
_diffrn_measurement_method \w
_diffrn_radiation_monochromator graphite
_diffrn_radiation_source 'fine-focus sealed tube'
_diffrn_radiation_type MoK\a
_diffrn_radiation_wavelength 0.71073
_diffrn_reflns_av_R_equivalents 0.0421
_diffrn_reflns_av_unetI/netI 0.0618
_diffrn_reflns_limit_h_max 13
_diffrn_reflns_limit_h_min -13
_diffrn_reflns_limit_k_max 13
_diffrn_reflns_limit_k_min -13
_diffrn_reflns_limit_l_max 14
_diffrn_reflns_limit_l_min -14
_diffrn_reflns_number 19681
_diffrn_reflns_theta_full 27.000
_diffrn_reflns_theta_max 27.000
_diffrn_reflns_theta_min 1.858
_diffrn_standards_number 0
_exptl_absorpt_coefficient_mu 0.276
_exptl_absorpt_correction_T_max 0.746
_exptl_absorpt_correction_T_min 0.685
_exptl_absorpt_correction_type multi-scan
_exptl_absorpt_process_details '(SADABS; Bruker, 2005)'
_exptl_crystal_colour yellow
_exptl_crystal_density_diffrn 1.367
_exptl_crystal_density_method 'not measured'
_exptl_crystal_description needle
_exptl_crystal_F_000 516
_exptl_crystal_size_max 0.37
_exptl_crystal_size_mid 0.23
_exptl_crystal_size_min 0.21
_refine_diff_density_max 0.277
_refine_diff_density_min -0.340
_refine_diff_density_rms 0.036
_refine_ls_extinction_method none
_refine_ls_goodness_of_fit_ref 1.013
_refine_ls_hydrogen_treatment constr
_refine_ls_matrix_type full
_refine_ls_number_parameters 317
_refine_ls_number_reflns 5203
_refine_ls_number_restraints 0
_refine_ls_restrained_S_all 1.013
_refine_ls_R_factor_all 0.1275
_refine_ls_R_factor_gt 0.0527
_refine_ls_shift/su_max 0.000
_refine_ls_shift/su_mean 0.000
_refine_ls_structure_factor_coef Fsqd
_refine_ls_weighting_details 'w=1/[\s^2^(Fo^2^)+(0.0596P)^2^+0.0729P] where P=(Fo^2^+2Fc^2^)/3'
_refine_ls_weighting_scheme calc
_refine_ls_wR_factor_gt 0.1156
_refine_ls_wR_factor_ref 0.1447
_reflns_number_gt 2614
_reflns_number_total 5203
_reflns_threshold_expression I>2\s(I)
_cod_data_source_file d0nj02931a2.cif
_cod_data_source_block A27_0m
_cod_depositor_comments
;Adding full bibliography for 7059836--7059838.cif.

 Adding full bibliography for 7059836--7059838.cif.
;
_cod_original_cell_volume 1209.6(3)
_cod_database_code 7059837
_shelx_shelxl_version_number 2018/3
_shelx_space_group_comment
;
The symmetry employed for this shelxl refinement is uniquely defined
by the following loop, which should always be used as a source of
symmetry information in preference to the above space-group names.
They are only intended as comments.
;
_shelx_estimated_absorpt_t_min 0.905
_shelx_estimated_absorpt_t_max 0.944

loop_
_space_group_symop_operation_xyz
'x, y, z'
'-x, -y, -z'

loop_
_atom_site_label
_atom_site_type_symbol
_atom_site_fract_x
_atom_site_fract_y
_atom_site_fract_z
_atom_site_U_iso_or_equiv
_atom_site_adp_type
_atom_site_occupancy
_atom_site_site_symmetry_order
_atom_site_calc_flag
_atom_site_refinement_flags_posn
_atom_site_refinement_flags_adp
_atom_site_refinement_flags_occupancy
_atom_site_disorder_assembly
_atom_site_disorder_group
Cl1 Cl 1.00802(9) -0.44785(10) -0.21777(8) 0.1157(4) Uani 1 1 d . . . . .
S1 S 0.65898(8) 0.21458(7) 0.02936(6) 0.0678(3) Uani 1 1 d . . . . .
O1 O 0.4945(2) 0.55011(17) 0.15580(17) 0.0807(6) Uani 1 1 d . . . . .
O2 O 0.39057(19) 0.56948(16) 0.30709(16) 0.0673(5) Uani 1 1 d . . . . .
N1 N 0.5572(2) 0.18809(19) 0.22014(17) 0.0553(6) Uani 1 1 d . . . . .
N2 N 0.6672(3) 0.0292(2) 0.15966(19) 0.0756(7) Uani 1 1 d . . . . .
N3 N 0.7257(2) -0.0226(2) 0.06985(18) 0.0644(6) Uani 1 1 d . . . . .
C1 C 0.3325(3) 0.5241(3) 0.3974(2) 0.0582(7) Uani 1 1 d . . . . .
C2 C 0.2735(3) 0.6033(3) 0.4646(3) 0.0735(8) Uani 1 1 d . . . . .
H2 H 0.273850 0.684652 0.448841 0.088 Uiso 1 1 calc R U . . .
C3 C 0.2145(3) 0.5610(3) 0.5548(3) 0.0812(9) Uani 1 1 d . . . . .
H3 H 0.174038 0.613854 0.600709 0.097 Uiso 1 1 calc R U . . .
C4 C 0.2141(3) 0.4406(3) 0.5785(3) 0.0836(9) Uani 1 1 d . . . . .
H4 H 0.172834 0.412096 0.639628 0.100 Uiso 1 1 calc R U . . .
C5 C 0.2748(3) 0.3630(3) 0.5118(3) 0.0742(8) Uani 1 1 d . . . . .
H5 H 0.275237 0.282284 0.528990 0.089 Uiso 1 1 calc R U . . .
C6 C 0.3358(3) 0.4029(2) 0.4187(2) 0.0544(7) Uani 1 1 d . . . . .
C7 C 0.4041(3) 0.3309(2) 0.3464(2) 0.0568(7) Uani 1 1 d . . . . .
H7 H 0.409541 0.250319 0.361450 0.068 Uiso 1 1 calc R U . . .
C8 C 0.4610(2) 0.3740(2) 0.2573(2) 0.0492(6) Uani 1 1 d . . . . .
C9 C 0.4523(3) 0.5001(2) 0.2334(2) 0.0577(7) Uani 1 1 d . . . . .
C10 C 0.5335(2) 0.3001(2) 0.1851(2) 0.0503(6) Uani 1 1 d . . . . .
C11 C 0.5813(3) 0.3270(2) 0.0858(2) 0.0619(7) Uani 1 1 d . . . . .
H11 H 0.572951 0.398716 0.051985 0.074 Uiso 1 1 calc R U . . .
C12 C 0.6226(3) 0.1362(2) 0.1467(2) 0.0569(7) Uani 1 1 d . . . . .
C13 C 0.6341(3) -0.0542(2) 0.2462(2) 0.0617(7) Uani 1 1 d . . . . .
H13 H 0.535908 -0.075210 0.240318 0.074 Uiso 1 1 calc R U . . .
C14 C 0.7049(3) 0.0021(2) 0.3762(2) 0.0516(6) Uani 1 1 d . . . . .
C15 C 0.6476(3) -0.0334(2) 0.4698(2) 0.0646(7) Uani 1 1 d . . . . .
H15 H 0.563675 -0.089811 0.452379 0.078 Uiso 1 1 calc R U . . .
C16 C 0.7123(4) 0.0133(3) 0.5910(3) 0.0785(9) Uani 1 1 d . . . . .
H16 H 0.670587 -0.012304 0.653016 0.094 Uiso 1 1 calc R U . . .
C17 C 0.8348(4) 0.0953(3) 0.6203(3) 0.0814(9) Uani 1 1 d . . . . .
C18 C 0.8927(3) 0.1289(3) 0.5262(4) 0.0940(10) Uani 1 1 d . . . . .
H18 H 0.977511 0.183814 0.543908 0.113 Uiso 1 1 calc R U . . .
C19 C 0.8292(3) 0.0839(3) 0.4052(3) 0.0798(9) Uani 1 1 d . . . . .
H19 H 0.871357 0.109496 0.343461 0.096 Uiso 1 1 calc R U . . .
C20 C 0.9034(5) 0.1481(4) 0.7526(3) 0.1445(17) Uani 1 1 d . . . . .
H20A H 0.836688 0.142154 0.802444 0.217 Uiso 1 1 calc R U . . .
H20B H 0.948313 0.235163 0.759782 0.217 Uiso 1 1 calc R U . . .
H20C H 0.968672 0.100324 0.779041 0.217 Uiso 1 1 calc R U . . .
C21 C 0.6810(3) -0.1720(2) 0.1946(2) 0.0717(8) Uani 1 1 d . . . . .
H21A H 0.750553 -0.191245 0.254325 0.086 Uiso 1 1 calc R U . . .
H21B H 0.605680 -0.245162 0.169309 0.086 Uiso 1 1 calc R U . . .
C22 C 0.7358(3) -0.1342(3) 0.0874(2) 0.0564(7) Uani 1 1 d . . . . .
C23 C 0.8008(3) -0.2114(3) 0.0106(2) 0.0566(7) Uani 1 1 d . . . . .
C24 C 0.7947(3) -0.3366(3) 0.0203(2) 0.0656(8) Uani 1 1 d . . . . .
H24 H 0.747989 -0.372163 0.075292 0.079 Uiso 1 1 calc R U . . .
C25 C 0.8576(3) -0.4102(3) -0.0510(3) 0.0733(8) Uani 1 1 d . . . . .
H25 H 0.852123 -0.494903 -0.044720 0.088 Uiso 1 1 calc R U . . .
C26 C 0.9270(3) -0.3578(3) -0.1296(3) 0.0748(9) Uani 1 1 d . . . . .
C27 C 0.9349(3) -0.2338(4) -0.1410(3) 0.0871(10) Uani 1 1 d . . . . .
H27 H 0.983026 -0.198687 -0.195292 0.105 Uiso 1 1 calc R U . . .
C28 C 0.8710(3) -0.1616(3) -0.0715(3) 0.0753(8) Uani 1 1 d . . . . .
H28 H 0.875195 -0.077661 -0.080070 0.090 Uiso 1 1 calc R U . . .

loop_
_atom_site_aniso_label
_atom_site_aniso_U_11
_atom_site_aniso_U_22
_atom_site_aniso_U_33
_atom_site_aniso_U_23
_atom_site_aniso_U_13
_atom_site_aniso_U_12
Cl1 0.1001(7) 0.1453(9) 0.1032(7) -0.0233(6) 0.0334(5) 0.0509(6)
S1 0.0874(6) 0.0728(5) 0.0531(4) 0.0210(4) 0.0260(4) 0.0245(4)
O1 0.1236(18) 0.0600(12) 0.0703(12) 0.0318(11) 0.0361(12) 0.0206(11)
O2 0.0920(15) 0.0536(11) 0.0653(11) 0.0203(10) 0.0217(11) 0.0255(10)
N1 0.0784(15) 0.0492(12) 0.0432(11) 0.0127(10) 0.0175(11) 0.0184(11)
N2 0.131(2) 0.0637(15) 0.0568(14) 0.0248(12) 0.0455(14) 0.0479(15)
N3 0.0867(17) 0.0616(15) 0.0499(13) 0.0093(11) 0.0212(11) 0.0223(13)
C1 0.0610(18) 0.0585(18) 0.0546(16) 0.0108(14) 0.0077(13) 0.0155(14)
C2 0.087(2) 0.0624(19) 0.077(2) 0.0124(16) 0.0177(17) 0.0303(17)
C3 0.087(2) 0.077(2) 0.084(2) 0.0030(19) 0.0263(19) 0.0287(18)
C4 0.096(2) 0.088(2) 0.079(2) 0.0165(19) 0.0428(18) 0.026(2)
C5 0.096(2) 0.0642(19) 0.0766(19) 0.0227(16) 0.0383(17) 0.0248(17)
C6 0.0605(17) 0.0502(16) 0.0535(15) 0.0098(13) 0.0123(13) 0.0141(13)
C7 0.0699(18) 0.0453(15) 0.0576(15) 0.0152(13) 0.0135(14) 0.0140(13)
C8 0.0587(16) 0.0452(14) 0.0430(13) 0.0131(11) 0.0065(12) 0.0102(12)
C9 0.0714(19) 0.0493(16) 0.0515(15) 0.0144(14) 0.0084(14) 0.0111(14)
C10 0.0614(17) 0.0471(15) 0.0423(14) 0.0130(12) 0.0083(12) 0.0100(13)
C11 0.079(2) 0.0587(17) 0.0561(16) 0.0232(13) 0.0196(14) 0.0206(14)
C12 0.0749(19) 0.0547(16) 0.0402(14) 0.0092(12) 0.0112(13) 0.0124(14)
C13 0.084(2) 0.0541(16) 0.0560(16) 0.0151(13) 0.0256(14) 0.0216(14)
C14 0.0633(18) 0.0434(14) 0.0537(15) 0.0105(12) 0.0200(13) 0.0171(13)
C15 0.073(2) 0.0621(18) 0.0564(17) 0.0112(14) 0.0164(15) 0.0058(14)
C16 0.108(3) 0.077(2) 0.0541(18) 0.0164(16) 0.0195(17) 0.022(2)
C17 0.094(3) 0.065(2) 0.077(2) 0.0093(18) -0.004(2) 0.0199(19)
C18 0.068(2) 0.083(2) 0.114(3) 0.006(2) 0.004(2) -0.0036(18)
C19 0.075(2) 0.079(2) 0.085(2) 0.0132(18) 0.0318(18) 0.0038(18)
C20 0.175(4) 0.136(4) 0.081(2) -0.004(2) -0.047(3) 0.016(3)
C21 0.102(2) 0.0546(17) 0.0649(17) 0.0101(14) 0.0285(16) 0.0241(16)
C22 0.0692(18) 0.0527(17) 0.0451(14) 0.0030(13) 0.0127(13) 0.0112(14)
C23 0.0566(17) 0.0563(17) 0.0503(15) -0.0015(13) 0.0074(13) 0.0073(13)
C24 0.074(2) 0.0609(18) 0.0605(17) 0.0011(14) 0.0166(14) 0.0160(15)
C25 0.078(2) 0.0642(19) 0.076(2) -0.0041(16) 0.0148(17) 0.0230(16)
C26 0.062(2) 0.087(2) 0.0680(19) -0.0140(18) 0.0116(16) 0.0198(17)
C27 0.081(2) 0.105(3) 0.077(2) 0.007(2) 0.0386(18) 0.010(2)
C28 0.083(2) 0.0697(19) 0.0748(19) 0.0079(16) 0.0312(17) 0.0114(16)

loop_
_atom_type_symbol
_atom_type_description
_atom_type_scat_dispersion_real
_atom_type_scat_dispersion_imag
_atom_type_scat_source
C C 0.0033 0.0016 'International Tables Vol C Tables 4.2.6.8 and 6.1.1.4'
H H 0.0000 0.0000 'International Tables Vol C Tables 4.2.6.8 and 6.1.1.4'
N N 0.0061 0.0033 'International Tables Vol C Tables 4.2.6.8 and 6.1.1.4'
O O 0.0106 0.0060 'International Tables Vol C Tables 4.2.6.8 and 6.1.1.4'
S S 0.1246 0.1234 'International Tables Vol C Tables 4.2.6.8 and 6.1.1.4'
Cl Cl 0.1484 0.1585 'International Tables Vol C Tables 4.2.6.8 and 6.1.1.4'

loop_
_geom_angle_atom_site_label_1
_geom_angle_atom_site_label_2
_geom_angle_atom_site_label_3
_geom_angle
_geom_angle_site_symmetry_1
_geom_angle_site_symmetry_3
_geom_angle_publ_flag
C11 S1 C12 87.49(13) . . ?
C9 O2 C1 123.3(2) . . ?
C12 N1 C10 109.4(2) . . ?
C12 N2 N3 118.6(2) . . ?
C12 N2 C13 125.9(2) . . ?
N3 N2 C13 114.1(2) . . ?
C22 N3 N2 108.1(2) . . ?
O2 C1 C2 117.5(3) . . ?
O2 C1 C6 120.0(2) . . ?
C2 C1 C6 122.5(3) . . ?
C3 C2 C1 119.0(3) . . ?
C3 C2 H2 120.5 . . ?
C1 C2 H2 120.5 . . ?
C2 C3 C4 120.6(3) . . ?
C2 C3 H3 119.7 . . ?
C4 C3 H3 119.7 . . ?
C5 C4 C3 119.9(3) . . ?
C5 C4 H4 120.1 . . ?
C3 C4 H4 120.1 . . ?
C4 C5 C6 121.2(3) . . ?
C4 C5 H5 119.4 . . ?
C6 C5 H5 119.4 . . ?
C1 C6 C5 116.9(2) . . ?
C1 C6 C7 117.6(2) . . ?
C5 C6 C7 125.5(2) . . ?
C8 C7 C6 123.0(2) . . ?
C8 C7 H7 118.5 . . ?
C6 C7 H7 118.5 . . ?
C7 C8 C9 118.6(2) . . ?
C7 C8 C10 122.6(2) . . ?
C9 C8 C10 118.8(2) . . ?
O1 C9 O2 116.1(2) . . ?
O1 C9 C8 126.5(3) . . ?
O2 C9 C8 117.4(2) . . ?
C11 C10 N1 114.3(2) . . ?
C11 C10 C8 127.8(2) . . ?
N1 C10 C8 118.0(2) . . ?
C10 C11 S1 112.3(2) . . ?
C10 C11 H11 123.9 . . ?
S1 C11 H11 123.9 . . ?
N1 C12 N2 124.1(2) . . ?
N1 C12 S1 116.5(2) . . ?
N2 C12 S1 119.3(2) . . ?
N2 C13 C14 113.0(2) . . ?
N2 C13 C21 100.81(19) . . ?
C14 C13 C21 113.4(2) . . ?
N2 C13 H13 109.8 . . ?
C14 C13 H13 109.8 . . ?
C21 C13 H13 109.8 . . ?
C15 C14 C19 117.8(3) . . ?
C15 C14 C13 119.7(2) . . ?
C19 C14 C13 122.5(2) . . ?
C14 C15 C16 121.3(3) . . ?
C14 C15 H15 119.4 . . ?
C16 C15 H15 119.4 . . ?
C17 C16 C15 121.2(3) . . ?
C17 C16 H16 119.4 . . ?
C15 C16 H16 119.4 . . ?
C16 C17 C18 117.3(3) . . ?
C16 C17 C20 121.0(4) . . ?
C18 C17 C20 121.7(4) . . ?
C17 C18 C19 122.2(3) . . ?
C17 C18 H18 118.9 . . ?
C19 C18 H18 118.9 . . ?
C14 C19 C18 120.3(3) . . ?
C14 C19 H19 119.8 . . ?
C18 C19 H19 119.8 . . ?
C17 C20 H20A 109.5 . . ?
C17 C20 H20B 109.5 . . ?
H20A C20 H20B 109.5 . . ?
C17 C20 H20C 109.5 . . ?
H20A C20 H20C 109.5 . . ?
H20B C20 H20C 109.5 . . ?
C22 C21 C13 103.3(2) . . ?
C22 C21 H21A 111.1 . . ?
C13 C21 H21A 111.1 . . ?
C22 C21 H21B 111.1 . . ?
C13 C21 H21B 111.1 . . ?
H21A C21 H21B 109.1 . . ?
N3 C22 C23 121.3(2) . . ?
N3 C22 C21 113.6(2) . . ?
C23 C22 C21 125.0(2) . . ?
C28 C23 C24 118.2(2) . . ?
C28 C23 C22 121.5(3) . . ?
C24 C23 C22 120.3(3) . . ?
C23 C24 C25 120.7(3) . . ?
C23 C24 H24 119.6 . . ?
C25 C24 H24 119.6 . . ?
C26 C25 C24 119.5(3) . . ?
C26 C25 H25 120.3 . . ?
C24 C25 H25 120.3 . . ?
C25 C26 C27 121.1(3) . . ?
C25 C26 Cl1 120.0(3) . . ?
C27 C26 Cl1 118.9(3) . . ?
C26 C27 C28 119.3(3) . . ?
C26 C27 H27 120.3 . . ?
C28 C27 H27 120.3 . . ?
C27 C28 C23 121.2(3) . . ?
C27 C28 H28 119.4 . . ?
C23 C28 H28 119.4 . . ?

loop_
_geom_bond_atom_site_label_1
_geom_bond_atom_site_label_2
_geom_bond_distance
_geom_bond_site_symmetry_2
_geom_bond_publ_flag
Cl1 C26 1.733(3) . ?
S1 C11 1.705(3) . ?
S1 C12 1.729(3) . ?
O1 C9 1.195(3) . ?
O2 C9 1.369(3) . ?
O2 C1 1.371(3) . ?
N1 C12 1.297(3) . ?
N1 C10 1.390(3) . ?
N2 C12 1.354(3) . ?
N2 N3 1.380(3) . ?
N2 C13 1.463(3) . ?
N3 C22 1.284(3) . ?
C1 C2 1.373(3) . ?
C1 C6 1.385(3) . ?
C2 C3 1.362(4) . ?
C2 H2 0.9300 . ?
C3 C4 1.379(4) . ?
C3 H3 0.9300 . ?
C4 C5 1.369(4) . ?
C4 H4 0.9300 . ?
C5 C6 1.393(3) . ?
C5 H5 0.9300 . ?
C6 C7 1.423(3) . ?
C7 C8 1.344(3) . ?
C7 H7 0.9300 . ?
C8 C9 1.457(3) . ?
C8 C10 1.465(3) . ?
C10 C11 1.346(3) . ?
C11 H11 0.9300 . ?
C13 C14 1.509(3) . ?
C13 C21 1.540(3) . ?
C13 H13 0.9800 . ?
C14 C15 1.362(3) . ?
C14 C19 1.369(4) . ?
C15 C16 1.394(4) . ?
C15 H15 0.9300 . ?
C16 C17 1.355(4) . ?
C16 H16 0.9300 . ?
C17 C18 1.365(4) . ?
C17 C20 1.519(4) . ?
C18 C19 1.385(4) . ?
C18 H18 0.9300 . ?
C19 H19 0.9300 . ?
C20 H20A 0.9600 . ?
C20 H20B 0.9600 . ?
C20 H20C 0.9600 . ?
C21 C22 1.497(4) . ?
C21 H21A 0.9700 . ?
C21 H21B 0.9700 . ?
C22 C23 1.463(3) . ?
C23 C28 1.377(4) . ?
C23 C24 1.379(4) . ?
C24 C25 1.388(3) . ?
C24 H24 0.9300 . ?
C25 C26 1.352(4) . ?
C25 H25 0.9300 . ?
C26 C27 1.368(4) . ?
C27 C28 1.374(4) . ?
C27 H27 0.9300 . ?
C28 H28 0.9300 . ?

loop_
_geom_hbond_atom_site_label_D
_geom_hbond_atom_site_label_H
_geom_hbond_atom_site_label_A
_geom_hbond_distance_DH
_geom_hbond_distance_HA
_geom_hbond_distance_DA
_geom_hbond_angle_DHA
_geom_hbond_site_symmetry_A
_geom_hbond_publ_flag
C11 H11 O1 0.93 2.26 2.820(3) 118.3 . yes
C11 H11 O1 0.93 2.50 3.245(3) 137.3 2_665 yes
C21 H21B O1 0.97 2.28 3.191(3) 156.3 1_545 yes

loop_
_geom_torsion_atom_site_label_1
_geom_torsion_atom_site_label_2
_geom_torsion_atom_site_label_3
_geom_torsion_atom_site_label_4
_geom_torsion
_geom_torsion_site_symmetry_1
_geom_torsion_site_symmetry_2
_geom_torsion_site_symmetry_3
_geom_torsion_site_symmetry_4
_geom_torsion_publ_flag
C12 N2 N3 C22 -167.5(2) . . . . ?
C13 N2 N3 C22 -0.1(3) . . . . ?
C9 O2 C1 C2 -179.8(2) . . . . ?
C9 O2 C1 C6 0.8(4) . . . . ?
O2 C1 C2 C3 179.8(2) . . . . ?
C6 C1 C2 C3 -0.8(4) . . . . ?
C1 C2 C3 C4 0.2(5) . . . . ?
C2 C3 C4 C5 0.7(5) . . . . ?
C3 C4 C5 C6 -0.8(5) . . . . ?
O2 C1 C6 C5 180.0(2) . . . . ?
C2 C1 C6 C5 0.6(4) . . . . ?
O2 C1 C6 C7 1.7(4) . . . . ?
C2 C1 C6 C7 -177.7(2) . . . . ?
C4 C5 C6 C1 0.2(4) . . . . ?
C4 C5 C6 C7 178.4(3) . . . . ?
C1 C6 C7 C8 -2.0(4) . . . . ?
C5 C6 C7 C8 179.8(3) . . . . ?
C6 C7 C8 C9 -0.1(4) . . . . ?
C6 C7 C8 C10 178.7(2) . . . . ?
C1 O2 C9 O1 177.5(2) . . . . ?
C1 O2 C9 C8 -2.9(3) . . . . ?
C7 C8 C9 O1 -178.0(3) . . . . ?
C10 C8 C9 O1 3.2(4) . . . . ?
C7 C8 C9 O2 2.5(3) . . . . ?
C10 C8 C9 O2 -176.4(2) . . . . ?
C12 N1 C10 C11 0.5(3) . . . . ?
C12 N1 C10 C8 -179.7(2) . . . . ?
C7 C8 C10 C11 172.1(3) . . . . ?
C9 C8 C10 C11 -9.1(4) . . . . ?
C7 C8 C10 N1 -7.7(4) . . . . ?
C9 C8 C10 N1 171.2(2) . . . . ?
N1 C10 C11 S1 0.1(3) . . . . ?
C8 C10 C11 S1 -179.73(19) . . . . ?
C12 S1 C11 C10 -0.4(2) . . . . ?
C10 N1 C12 N2 176.5(2) . . . . ?
C10 N1 C12 S1 -0.9(3) . . . . ?
N3 N2 C12 N1 174.7(2) . . . . ?
C13 N2 C12 N1 9.0(4) . . . . ?
N3 N2 C12 S1 -8.0(3) . . . . ?
C13 N2 C12 S1 -173.7(2) . . . . ?
C11 S1 C12 N1 0.8(2) . . . . ?
C11 S1 C12 N2 -176.7(2) . . . . ?
C12 N2 C13 C14 -73.1(3) . . . . ?
N3 N2 C13 C14 120.7(2) . . . . ?
C12 N2 C13 C21 165.6(3) . . . . ?
N3 N2 C13 C21 -0.6(3) . . . . ?
N2 C13 C14 C15 152.8(2) . . . . ?
C21 C13 C14 C15 -93.3(3) . . . . ?
N2 C13 C14 C19 -30.4(3) . . . . ?
C21 C13 C14 C19 83.4(3) . . . . ?
C19 C14 C15 C16 0.9(4) . . . . ?
C13 C14 C15 C16 177.8(2) . . . . ?
C14 C15 C16 C17 -0.2(5) . . . . ?
C15 C16 C17 C18 -0.8(5) . . . . ?
C15 C16 C17 C20 178.7(3) . . . . ?
C16 C17 C18 C19 1.2(5) . . . . ?
C20 C17 C18 C19 -178.2(3) . . . . ?
C15 C14 C19 C18 -0.4(4) . . . . ?
C13 C14 C19 C18 -177.3(3) . . . . ?
C17 C18 C19 C14 -0.6(5) . . . . ?
N2 C13 C21 C22 1.0(3) . . . . ?
C14 C13 C21 C22 -120.0(2) . . . . ?
N2 N3 C22 C23 -176.7(2) . . . . ?
N2 N3 C22 C21 0.9(3) . . . . ?
C13 C21 C22 N3 -1.3(3) . . . . ?
C13 C21 C22 C23 176.2(2) . . . . ?
N3 C22 C23 C28 9.7(4) . . . . ?
C21 C22 C23 C28 -167.7(3) . . . . ?
N3 C22 C23 C24 -171.4(2) . . . . ?
C21 C22 C23 C24 11.3(4) . . . . ?
C28 C23 C24 C25 -0.1(4) . . . . ?
C22 C23 C24 C25 -179.1(2) . . . . ?
C23 C24 C25 C26 0.9(4) . . . . ?
C24 C25 C26 C27 -0.8(5) . . . . ?
C24 C25 C26 Cl1 179.1(2) . . . . ?
C25 C26 C27 C28 -0.1(5) . . . . ?
Cl1 C26 C27 C28 180.0(2) . . . . ?
C26 C27 C28 C23 0.9(5) . . . . ?
C24 C23 C28 C27 -0.8(4) . . . . ?
C22 C23 C28 C27 178.2(3) . . . . ?
